data_2234482
loop_
_publ_author_name
'Dayananda, A. S.'
'Yathirajan, H. S.'
'Fl\"orke, Ulrich'

_publ_section_title
;
 4-[Bis(4-fluorophenyl)methyl]piperazin-1-ium bis(trichloroacetate)
 0.4-hydrate
;
_journal_coeditor_code ZJ2061
_journal_issue 4
_journal_name_full 'Acta Crystallographica Section E'
_journal_page_first o968
_journal_paper_doi 10.1107/S1600536812009282
_journal_volume 68
_journal_year 2012
_chemical_formula_iupac 'C17 H20 F2 N2 2+ , 2C2 Cl3 O2 - , 0.4 H2 O'
_chemical_formula_moiety 'C17 H20 F2 N2 2+ , 2(C2 Cl3 O2)- , 0.4(H2 O)'
_chemical_formula_sum 'C21 H20.8 Cl6 F2 N2 O4.4'
_chemical_formula_weight 622.30
_chemical_name_systematic
;
4-[Bis(4-fluorophenyl)methyl]piperazin-1-ium bis(trichloroacetate) 0.4-hydrate
;
_space_group_IT_number 14
_symmetry_cell_setting monoclinic
_symmetry_space_group_name_Hall '-P 2ybc'
_symmetry_space_group_name_H-M 'P 1 21/c 1'
_atom_sites_solution_hydrogens geom
_atom_sites_solution_primary direct
_atom_sites_solution_secondary difmap
_audit_creation_method SHELXL-97
_cell_angle_alpha 90.00
_cell_angle_beta 108.723(2)
_cell_angle_gamma 90.00
_cell_formula_units_Z 4
_cell_length_a 8.8101(7)
_cell_length_b 33.555(3)
_cell_length_c 9.4453(7)
_cell_measurement_reflns_used 6364
_cell_measurement_temperature 130(2)
_cell_measurement_theta_max 28.07
_cell_measurement_theta_min 2.36
_cell_volume 2644.5(4)
_computing_cell_refinement 'SAINT (Bruker, 2002)'
_computing_data_collection 'SMART (Bruker, 2002)'
_computing_data_reduction 'SAINT (Bruker, 2002)'
_computing_molecular_graphics 'SHELXTL (Sheldrick, 2008)'
_computing_publication_material 'SHELXTL (Sheldrick, 2008) and local programs'
_computing_structure_refinement 'SHELXTL (Sheldrick, 2008)'
_computing_structure_solution 'SHELXTL (Sheldrick, 2008)'
_diffrn_ambient_temperature 130(2)
_diffrn_measured_fraction_theta_full 1.000
_diffrn_measured_fraction_theta_max 1.000
_diffrn_measurement_device_type 'Bruker SMART APEX'
_diffrn_measurement_method '\f and \w scans'
_diffrn_radiation_monochromator graphite
_diffrn_radiation_source 'sealed tube'
_diffrn_radiation_type MoK\a
_diffrn_radiation_wavelength 0.71073
_diffrn_reflns_av_R_equivalents 0.0333
_diffrn_reflns_av_sigmaI/netI 0.0298
_diffrn_reflns_limit_h_max 11
_diffrn_reflns_limit_h_min -11
_diffrn_reflns_limit_k_max 35
_diffrn_reflns_limit_k_min -44
_diffrn_reflns_limit_l_max 12
_diffrn_reflns_limit_l_min -12
_diffrn_reflns_number 25025
_diffrn_reflns_theta_full 27.88
_diffrn_reflns_theta_max 27.88
_diffrn_reflns_theta_min 2.36
_exptl_absorpt_coefficient_mu 0.697
_exptl_absorpt_correction_T_max 0.8561
_exptl_absorpt_correction_T_min 0.7537
_exptl_absorpt_correction_type multi-scan
_exptl_absorpt_process_details '(SADABS; Sheldrick, 2004)'
_exptl_crystal_colour colourless
_exptl_crystal_density_diffrn 1.563
_exptl_crystal_density_method 'not measured'
_exptl_crystal_description block
_exptl_crystal_F_000 1264
_exptl_crystal_size_max 0.43
_exptl_crystal_size_mid 0.25
_exptl_crystal_size_min 0.23
_refine_diff_density_max 0.435
_refine_diff_density_min -0.330
_refine_ls_extinction_method none
_refine_ls_goodness_of_fit_ref 1.117
_refine_ls_hydrogen_treatment mixed
_refine_ls_matrix_type full
_refine_ls_number_parameters 343
_refine_ls_number_reflns 6309
_refine_ls_number_restraints 5
_refine_ls_restrained_S_all 1.118
_refine_ls_R_factor_all 0.0482
_refine_ls_R_factor_gt 0.0401
_refine_ls_shift/su_max 0.000
_refine_ls_shift/su_mean 0.000
_refine_ls_structure_factor_coef Fsqd
_refine_ls_weighting_details 'calc w=1/[\s^2^(Fo^2^)+(0.0376P)^2^+1.2380P] where P=(Fo^2^+2Fc^2^)/3'
_refine_ls_weighting_scheme calc
_refine_ls_wR_factor_gt 0.0899
_refine_ls_wR_factor_ref 0.0936
_reflns_number_gt 5475
_reflns_number_total 6309
_reflns_threshold_expression >2sigma(I)
_cod_data_source_file zj2061.cif
_cod_data_source_block I
_cod_original_cell_volume 2644.5(3)
_cod_original_sg_symbol_H-M 'P 21/c'
_cod_original_formula_sum 'C21 H20.80 Cl6 F2 N2 O4.40'
_cod_database_code 2234482
_cod_database_fobs_code 2234482

loop_
_symmetry_equiv_pos_as_xyz
'x, y, z'
'-x, y+1/2, -z+1/2'
'-x, -y, -z'
'x, -y-1/2, z-1/2'

loop_
_atom_site_type_symbol
_atom_site_label
_atom_site_fract_x
_atom_site_fract_y
_atom_site_fract_z
_atom_site_U_iso_or_equiv
_atom_site_adp_type
_atom_site_calc_flag
_atom_site_refinement_flags
_atom_site_occupancy
_atom_site_symmetry_multiplicity
Cl Cl1 0.42896(7) 0.08738(2) 0.57017(6) 0.04709(17) Uani d . 1 1
Cl Cl2 0.73291(7) 0.122760(16) 0.73174(6) 0.03824(14) Uani d . 1 1
Cl Cl31 0.7180(2) 0.039699(19) 0.66377(16) 0.0288(3) Uani d PD 0.945(7) 1
Cl Cl32 0.655(3) 0.0375(3) 0.625(2) 0.030(3) Uiso d PD 0.055(7) 1
O O1 0.57723(16) 0.09907(4) 0.94355(15) 0.0257(3) Uani d . 1 1
O O2 0.51880(15) 0.03603(4) 0.86531(14) 0.0218(3) Uani d . 1 1
C C1 0.6146(2) 0.07955(6) 0.71377(19) 0.0210(4) Uani d D 1 1
C C2 0.5687(2) 0.07066(5) 0.85888(19) 0.0183(3) Uani d . 1 1
Cl Cl4 1.04646(6) 0.05481(2) 0.43723(6) 0.04426(16) Uani d . 1 1
Cl Cl51 0.7926(3) 0.11414(3) 0.3445(2) 0.0353(4) Uani d PD 0.945(9) 1
Cl Cl52 0.852(3) 0.1118(3) 0.385(2) 0.030(4) Uiso d PD 0.055(9) 1
Cl Cl6 0.72048(5) 0.031251(14) 0.28437(5) 0.02344(11) Uani d . 1 1
O O3 0.97280(16) 0.10468(4) 0.13520(15) 0.0243(3) Uani d . 1 1
O O4 0.89212(15) 0.04212(4) 0.06973(14) 0.0210(3) Uani d . 1 1
C C3 0.8647(2) 0.06867(6) 0.29606(19) 0.0209(4) Uani d D 1 1
C C4 0.9108(2) 0.07214(5) 0.14910(19) 0.0175(3) Uani d . 1 1
F F1 0.47404(19) 0.21857(4) 0.64013(15) 0.0531(4) Uani d . 1 1
F F2 -0.14523(17) 0.26032(4) -0.34231(15) 0.0443(3) Uani d . 1 1
N N1 0.22837(17) 0.11350(4) 0.04351(15) 0.0163(3) Uani d . 1 1
H H1B 0.1356 0.1125 0.0701 0.020 Uiso calc R 1 1
N N2 0.26897(17) 0.03018(4) -0.02096(16) 0.0176(3) Uani d . 1 1
H H2A 0.2369 0.0040 -0.0286 0.021 Uiso calc R 1 1
H H2B 0.3617 0.0318 -0.0457 0.021 Uiso calc R 1 1
C C10 0.2875(2) 0.15637(5) 0.05572(19) 0.0193(4) Uani d . 1 1
H H1A 0.3867 0.1565 0.0260 0.023 Uiso calc R 1 1
C C11 0.3345(2) 0.17165(5) 0.2157(2) 0.0224(4) Uani d . 1 1
C C12 0.2363(3) 0.16824(6) 0.3048(2) 0.0265(4) Uani d . 1 1
H H12A 0.1357 0.1551 0.2669 0.032 Uiso calc R 1 1
C C13 0.2841(3) 0.18384(6) 0.4487(2) 0.0328(5) Uani d . 1 1
H H13A 0.2180 0.1812 0.5103 0.039 Uiso calc R 1 1
C C14 0.4278(3) 0.20306(6) 0.4998(2) 0.0353(5) Uani d . 1 1
C C15 0.5268(3) 0.20753(7) 0.4159(2) 0.0399(5) Uani d . 1 1
H H15A 0.6257 0.2213 0.4543 0.048 Uiso calc R 1 1
C C16 0.4798(3) 0.19138(6) 0.2723(2) 0.0325(5) Uani d . 1 1
H H16A 0.5480 0.1939 0.2127 0.039 Uiso calc R 1 1
C C21 0.1666(2) 0.18308(5) -0.05342(19) 0.0205(4) Uani d . 1 1
C C22 0.0095(2) 0.18688(6) -0.0532(2) 0.0242(4) Uani d . 1 1
H H22A -0.0256 0.1716 0.0151 0.029 Uiso calc R 1 1
C C23 -0.0966(2) 0.21262(6) -0.1512(2) 0.0282(4) Uani d . 1 1
H H23A -0.2040 0.2152 -0.1513 0.034 Uiso calc R 1 1
C C24 -0.0419(3) 0.23440(6) -0.2483(2) 0.0294(4) Uani d . 1 1
C C25 0.1114(3) 0.23131(6) -0.2544(2) 0.0321(5) Uani d . 1 1
H H25A 0.1449 0.2466 -0.3237 0.039 Uiso calc R 1 1
C C26 0.2160(2) 0.20519(6) -0.1560(2) 0.0270(4) Uani d . 1 1
H H26A 0.3223 0.2023 -0.1586 0.032 Uiso calc R 1 1
C C32 0.1905(2) 0.09844(5) -0.11400(18) 0.0185(3) Uani d . 1 1
H H32A 0.2858 0.1017 -0.1468 0.022 Uiso calc R 1 1
H H32B 0.1023 0.1145 -0.1812 0.022 Uiso calc R 1 1
C C33 0.1419(2) 0.05501(5) -0.12607(19) 0.0192(4) Uani d . 1 1
H H33A 0.0407 0.0520 -0.1028 0.023 Uiso calc R 1 1
H H33B 0.1230 0.0457 -0.2297 0.023 Uiso calc R 1 1
C C35 0.3000(2) 0.04431(5) 0.13512(19) 0.0179(3) Uani d . 1 1
H H35A 0.3842 0.0276 0.2045 0.022 Uiso calc R 1 1
H H35B 0.2012 0.0418 0.1628 0.022 Uiso calc R 1 1
C C36 0.3534(2) 0.08726(5) 0.14877(18) 0.0175(3) Uani d . 1 1
H H36A 0.3733 0.0964 0.2528 0.021 Uiso calc R 1 1
H H36B 0.4551 0.0895 0.1258 0.021 Uiso calc R 1 1
O O100 0.6383(5) 0.17843(13) 0.9984(5) 0.0411(15) Uani d PD 0.398(5) 1
H H101 0.636(11) 0.1549(10) 0.968(10) 0.10(3) Uiso d PD 0.398(5) 1
H H102 0.720(7) 0.181(3) 1.075(6) 0.10(3) Uiso d PD 0.398(5) 1

loop_
_atom_site_aniso_label
_atom_site_aniso_U_11
_atom_site_aniso_U_22
_atom_site_aniso_U_33
_atom_site_aniso_U_12
_atom_site_aniso_U_13
_atom_site_aniso_U_23
Cl1 0.0302(3) 0.0767(5) 0.0258(3) 0.0066(3) -0.0029(2) 0.0160(3)
Cl2 0.0497(3) 0.0321(3) 0.0420(3) -0.0160(2) 0.0275(3) -0.0024(2)
Cl31 0.0361(8) 0.0300(3) 0.0275(5) 0.0028(3) 0.0201(5) 0.0011(2)
O1 0.0276(7) 0.0258(7) 0.0278(7) -0.0033(6) 0.0146(6) -0.0041(6)
O2 0.0204(6) 0.0216(7) 0.0260(7) -0.0008(5) 0.0112(5) 0.0021(5)
C1 0.0198(9) 0.0241(9) 0.0185(8) -0.0009(7) 0.0054(7) 0.0033(7)
C2 0.0113(8) 0.0248(9) 0.0187(8) 0.0028(7) 0.0046(6) 0.0042(7)
Cl4 0.0244(3) 0.0773(5) 0.0237(3) -0.0059(3) -0.0027(2) 0.0090(3)
Cl51 0.0431(9) 0.0314(3) 0.0402(7) -0.0065(4) 0.0258(7) -0.0164(3)
Cl6 0.0226(2) 0.0282(2) 0.0228(2) -0.00551(18) 0.01187(17) -0.00174(17)
O3 0.0247(7) 0.0210(7) 0.0316(7) -0.0053(5) 0.0150(6) -0.0038(5)
O4 0.0218(6) 0.0214(7) 0.0223(6) -0.0044(5) 0.0105(5) -0.0046(5)
C3 0.0182(9) 0.0271(10) 0.0181(8) -0.0036(7) 0.0066(7) -0.0044(7)
C4 0.0114(8) 0.0224(9) 0.0190(8) 0.0009(6) 0.0054(6) 0.0009(7)
F1 0.0701(10) 0.0504(9) 0.0271(7) -0.0105(7) -0.0008(7) -0.0165(6)
F2 0.0456(8) 0.0331(7) 0.0419(8) 0.0057(6) -0.0030(6) 0.0182(6)
N1 0.0174(7) 0.0155(7) 0.0165(7) -0.0002(6) 0.0064(6) 0.0003(5)
N2 0.0179(7) 0.0153(7) 0.0208(7) -0.0008(6) 0.0079(6) -0.0005(6)
C10 0.0200(9) 0.0169(9) 0.0204(8) -0.0036(7) 0.0056(7) 0.0006(7)
C11 0.0269(10) 0.0155(9) 0.0202(9) -0.0002(7) 0.0010(7) 0.0013(7)
C12 0.0321(11) 0.0215(10) 0.0237(9) -0.0024(8) 0.0056(8) -0.0034(7)
C13 0.0456(13) 0.0256(11) 0.0258(10) 0.0017(9) 0.0093(9) -0.0031(8)
C14 0.0500(14) 0.0236(10) 0.0224(10) -0.0005(9) -0.0022(9) -0.0050(8)
C15 0.0400(13) 0.0356(13) 0.0322(11) -0.0140(10) -0.0048(10) -0.0046(9)
C16 0.0317(11) 0.0310(11) 0.0302(11) -0.0079(9) 0.0036(9) 0.0012(8)
C21 0.0254(9) 0.0156(9) 0.0185(8) -0.0034(7) 0.0042(7) -0.0020(7)
C22 0.0277(10) 0.0205(9) 0.0238(9) 0.0005(8) 0.0072(8) 0.0033(7)
C23 0.0282(10) 0.0241(10) 0.0288(10) 0.0016(8) 0.0042(8) 0.0002(8)
C24 0.0374(12) 0.0177(9) 0.0244(9) 0.0003(8) -0.0023(8) 0.0039(7)
C25 0.0421(12) 0.0237(10) 0.0282(10) -0.0063(9) 0.0082(9) 0.0074(8)
C26 0.0306(11) 0.0232(10) 0.0257(10) -0.0050(8) 0.0068(8) 0.0029(8)
C32 0.0201(9) 0.0208(9) 0.0144(8) 0.0016(7) 0.0053(7) -0.0001(6)
C33 0.0171(8) 0.0212(9) 0.0184(8) 0.0002(7) 0.0047(7) -0.0010(7)
C35 0.0179(8) 0.0189(9) 0.0183(8) 0.0011(7) 0.0076(7) 0.0006(6)
C36 0.0176(8) 0.0183(9) 0.0158(8) 0.0019(7) 0.0041(7) 0.0011(6)
O100 0.045(3) 0.034(2) 0.051(3) -0.0121(19) 0.025(2) -0.0149(19)

loop_
_atom_type_symbol
_atom_type_description
_atom_type_scat_dispersion_real
_atom_type_scat_dispersion_imag
_atom_type_scat_source
C C 0.0033 0.0016 'International Tables Vol C Tables 4.2.6.8 and 6.1.1.4'
H H 0.0000 0.0000 'International Tables Vol C Tables 4.2.6.8 and 6.1.1.4'
N N 0.0061 0.0033 'International Tables Vol C Tables 4.2.6.8 and 6.1.1.4'
O O 0.0106 0.0060 'International Tables Vol C Tables 4.2.6.8 and 6.1.1.4'
F F 0.0171 0.0103 'International Tables Vol C Tables 4.2.6.8 and 6.1.1.4'
Cl Cl 0.1484 0.1585 'International Tables Vol C Tables 4.2.6.8 and 6.1.1.4'

loop_
_geom_angle_atom_site_label_1
_geom_angle_atom_site_label_2
_geom_angle_atom_site_label_3
_geom_angle
Cl32 Cl31 C1 77.4(11)
Cl31 Cl32 C1 84.0(13)
C2 C1 Cl32 114.5(4)
C2 C1 Cl2 112.39(12)
Cl32 C1 Cl2 120.7(7)
C2 C1 Cl31 112.80(12)
Cl32 C1 Cl31 18.5(9)
Cl2 C1 Cl31 108.00(11)
C2 C1 Cl1 105.13(12)
Cl32 C1 Cl1 91.9(10)
Cl2 C1 Cl1 108.84(10)
Cl31 C1 Cl1 109.59(12)
O1 C2 O2 129.59(16)
O1 C2 C1 116.02(16)
O2 C2 C1 114.21(15)
Cl52 Cl51 C3 73.5(12)
Cl51 Cl52 C3 88.5(16)
C4 C3 Cl52 116.9(5)
C4 C3 Cl6 112.51(12)
Cl52 C3 Cl6 118.4(7)
C4 C3 Cl51 112.38(13)
Cl52 C3 Cl51 18.0(9)
Cl6 C3 Cl51 108.59(11)
C4 C3 Cl4 104.78(12)
Cl52 C3 Cl4 92.2(10)
Cl6 C3 Cl4 108.46(10)
Cl51 C3 Cl4 110.00(13)
O4 C4 O3 128.92(16)
O4 C4 C3 117.01(15)
O3 C4 C3 113.85(15)
C32 N1 C36 109.84(13)
C32 N1 C10 110.76(13)
C36 N1 C10 110.02(13)
C32 N1 H1B 108.7
C36 N1 H1B 108.7
C10 N1 H1B 108.7
C35 N2 C33 110.00(13)
C35 N2 H2A 109.7
C33 N2 H2A 109.7
C35 N2 H2B 109.7
C33 N2 H2B 109.7
H2A N2 H2B 108.2
C21 C10 N1 111.04(14)
C21 C10 C11 112.61(15)
N1 C10 C11 111.79(14)
C21 C10 H1A 107.0
N1 C10 H1A 107.0
C11 C10 H1A 107.0
C16 C11 C12 118.84(18)
C16 C11 C10 117.85(18)
C12 C11 C10 123.26(17)
C13 C12 C11 120.55(19)
C13 C12 H12A 119.7
C11 C12 H12A 119.7
C14 C13 C12 118.6(2)
C14 C13 H13A 120.7
C12 C13 H13A 120.7
F1 C14 C15 118.6(2)
F1 C14 C13 118.6(2)
C15 C14 C13 122.8(2)
C14 C15 C16 118.5(2)
C14 C15 H15A 120.7
C16 C15 H15A 120.7
C11 C16 C15 120.7(2)
C11 C16 H16A 119.7
C15 C16 H16A 119.7
C22 C21 C26 118.96(17)
C22 C21 C10 122.39(16)
C26 C21 C10 118.64(17)
C23 C22 C21 120.93(18)
C23 C22 H22A 119.5
C21 C22 H22A 119.5
C24 C23 C22 118.10(19)
C24 C23 H23A 120.9
C22 C23 H23A 120.9
F2 C24 C25 118.79(18)
F2 C24 C23 118.0(2)
C25 C24 C23 123.19(18)
C24 C25 C26 117.99(19)
C24 C25 H25A 121.0
C26 C25 H25A 121.0
C25 C26 C21 120.81(19)
C25 C26 H26A 119.6
C21 C26 H26A 119.6
N1 C32 C33 111.45(14)
N1 C32 H32A 109.3
C33 C32 H32A 109.3
N1 C32 H32B 109.3
C33 C32 H32B 109.3
H32A C32 H32B 108.0
N2 C33 C32 110.77(14)
N2 C33 H33A 109.5
C32 C33 H33A 109.5
N2 C33 H33B 109.5
C32 C33 H33B 109.5
H33A C33 H33B 108.1
N2 C35 C36 110.01(13)
N2 C35 H35A 109.7
C36 C35 H35A 109.7
N2 C35 H35B 109.7
C36 C35 H35B 109.7
H35A C35 H35B 108.2
N1 C36 C35 111.11(14)
N1 C36 H36A 109.4
C35 C36 H36A 109.4
N1 C36 H36B 109.4
C35 C36 H36B 109.4
H36A C36 H36B 108.0
H101 O100 H102 107(7)

loop_
_geom_bond_atom_site_label_1
_geom_bond_atom_site_label_2
_geom_bond_distance
Cl1 C1 1.7777(19)
Cl2 C1 1.7616(19)
Cl31 Cl32 0.56(3)
Cl31 C1 1.766(2)
Cl32 C1 1.733(11)
O1 C2 1.231(2)
O2 C2 1.251(2)
C1 C2 1.577(2)
Cl4 C3 1.7852(19)
Cl51 Cl52 0.55(3)
Cl51 C3 1.768(2)
Cl52 C3 1.696(11)
Cl6 C3 1.7646(19)
O3 C4 1.246(2)
O4 C4 1.235(2)
C3 C4 1.571(2)
F1 C14 1.359(2)
F2 C24 1.362(2)
N1 C32 1.504(2)
N1 C36 1.508(2)
N1 C10 1.522(2)
N1 H1B 0.9300
N2 C35 1.488(2)
N2 C33 1.490(2)
N2 H2A 0.9200
N2 H2B 0.9200
C10 C21 1.515(2)
C10 C11 1.522(2)
C10 H1A 1.0000
C11 C16 1.387(3)
C11 C12 1.392(3)
C12 C13 1.390(3)
C12 H12A 0.9500
C13 C14 1.364(3)
C13 H13A 0.9500
C14 C15 1.362(3)
C15 C16 1.394(3)
C15 H15A 0.9500
C16 H16A 0.9500
C21 C22 1.391(3)
C21 C26 1.396(3)
C22 C23 1.386(3)
C22 H22A 0.9500
C23 C24 1.375(3)
C23 H23A 0.9500
C24 C25 1.373(3)
C25 C26 1.389(3)
C25 H25A 0.9500
C26 H26A 0.9500
C32 C33 1.513(2)
C32 H32A 0.9900
C32 H32B 0.9900
C33 H33A 0.9900
C33 H33B 0.9900
C35 C36 1.508(2)
C35 H35A 0.9900
C35 H35B 0.9900
C36 H36A 0.9900
C36 H36B 0.9900
O100 H101 0.840(10)
O100 H102 0.839(10)

loop_
_geom_hbond_atom_site_label_D
_geom_hbond_atom_site_label_H
_geom_hbond_atom_site_label_A
_geom_hbond_site_symmetry_A
_geom_hbond_distance_DH
_geom_hbond_distance_HA
_geom_hbond_distance_DA
_geom_hbond_angle_DHA
N1 H1B O3 1_455 0.93 1.75 2.6756(19) 171.8
N2 H2A O4 3_655 0.92 1.88 2.7735(19) 162.0
N2 H2B O2 1_554 0.92 1.84 2.7487(19) 168.2
O100 H102 F2 4_667 0.839(10) 2.32(8) 2.878(4) 125(8)
O100 H101 O1 . 0.840(10) 1.94(4) 2.733(4) 158(9)

loop_
_geom_torsion_atom_site_label_1
_geom_torsion_atom_site_label_2
_geom_torsion_atom_site_label_3
_geom_torsion_atom_site_label_4
_geom_torsion
Cl31 Cl32 C1 C2 -88.9(13)
Cl31 Cl32 C1 Cl2 50.3(14)
Cl31 Cl32 C1 Cl1 163.5(12)
Cl32 Cl31 C1 C2 99.2(13)
Cl32 Cl31 C1 Cl2 -135.9(13)
Cl32 Cl31 C1 Cl1 -17.5(13)
Cl32 C1 C2 O1 163.1(11)
Cl2 C1 C2 O1 20.5(2)
Cl31 C1 C2 O1 142.94(16)
Cl1 C1 C2 O1 -97.70(16)
Cl32 C1 C2 O2 -21.3(11)
Cl2 C1 C2 O2 -163.85(13)
Cl31 C1 C2 O2 -41.5(2)
Cl1 C1 C2 O2 77.91(16)
Cl51 Cl52 C3 C4 79.5(17)
Cl51 Cl52 C3 Cl6 -60.3(15)
Cl51 Cl52 C3 Cl4 -172.7(14)
Cl52 Cl51 C3 C4 -108.6(16)
Cl52 Cl51 C3 Cl6 126.3(15)
Cl52 Cl51 C3 Cl4 7.8(15)
Cl52 C3 C4 O4 -167.2(11)
Cl6 C3 C4 O4 -25.1(2)
Cl51 C3 C4 O4 -148.05(16)
Cl4 C3 C4 O4 92.53(16)
Cl52 C3 C4 O3 17.7(12)
Cl6 C3 C4 O3 159.81(13)
Cl51 C3 C4 O3 36.9(2)
Cl4 C3 C4 O3 -82.56(16)
C32 N1 C10 C21 56.15(18)
C36 N1 C10 C21 177.78(14)
C32 N1 C10 C11 -177.16(14)
C36 N1 C10 C11 -55.53(18)
C21 C10 C11 C16 -101.3(2)
N1 C10 C11 C16 132.84(18)
C21 C10 C11 C12 75.9(2)
N1 C10 C11 C12 -50.0(2)
C16 C11 C12 C13 -0.9(3)
C10 C11 C12 C13 -178.09(18)
C11 C12 C13 C14 1.0(3)
C12 C13 C14 F1 179.54(19)
C12 C13 C14 C15 -0.2(3)
F1 C14 C15 C16 179.6(2)
C13 C14 C15 C16 -0.7(4)
C12 C11 C16 C15 0.0(3)
C10 C11 C16 C15 177.33(19)
C14 C15 C16 C11 0.8(3)
N1 C10 C21 C22 57.6(2)
C11 C10 C21 C22 -68.6(2)
N1 C10 C21 C26 -123.58(17)
C11 C10 C21 C26 110.19(19)
C26 C21 C22 C23 -1.0(3)
C10 C21 C22 C23 177.77(17)
C21 C22 C23 C24 -0.2(3)
C22 C23 C24 F2 -178.57(17)
C22 C23 C24 C25 1.2(3)
F2 C24 C25 C26 178.97(18)
C23 C24 C25 C26 -0.8(3)
C24 C25 C26 C21 -0.6(3)
C22 C21 C26 C25 1.4(3)
C10 C21 C26 C25 -177.41(17)
C36 N1 C32 C33 54.54(18)
C10 N1 C32 C33 176.28(14)
C35 N2 C33 C32 58.39(18)
N1 C32 C33 N2 -56.38(18)
C33 N2 C35 C36 -59.54(17)
C32 N1 C36 C35 -55.92(17)
C10 N1 C36 C35 -178.09(13)
N2 C35 C36 N1 58.83(18)
